data_2020995
loop_
_publ_author_name
'Budniak, Urszula Anna'
'Dominiak, Paulina Maria'

_publ_section_title
;
 Molecular tapes in the structure of isoguaninium chloride
;
_journal_coeditor_code LY3059
_journal_issue 1
_journal_name_full 'Acta Crystallographica Section C'
_journal_page_first 108
_journal_page_last 112
_journal_paper_doi 10.1107/S2053229617017685
_journal_volume 74
_journal_year 2018
_chemical_formula_iupac 'C5 H6 N5 O +, Cl -'
_chemical_formula_moiety 'C5 H6 N5 O +, Cl -'
_chemical_formula_sum 'C5 H6 Cl N5 O'
_chemical_formula_weight 187.60
_chemical_name_common 'Isoguanine hydrochloride'
_chemical_name_systematic
;
6-Amino-2-oxo-1<i>H</i>,7<i>H</i>-purin-3-ium chloride
;
_space_group_crystal_system monoclinic
_space_group_IT_number 14
_space_group_name_Hall '-P 2ybc'
_space_group_name_H-M_alt 'P 1 21/c 1'
_symmetry_space_group_name_Hall '-P 2ybc'
_symmetry_space_group_name_H-M 'P 1 21/c 1'
_atom_sites_solution_hydrogens difmap
_atom_sites_solution_primary direct
_audit_creation_method
;
Olex2 1.2
(compiled 2017.08.10 svn.r3458 for OlexSys, GUI svn.r5381)
;
_cell_angle_alpha 90.0
_cell_angle_beta 92.754(4)
_cell_angle_gamma 90.0
_cell_formula_units_Z 8
_cell_length_a 14.0359(6)
_cell_length_b 13.6930(5)
_cell_length_c 7.7026(3)
_cell_measurement_reflns_used 11926
_cell_measurement_temperature 100(2)
_cell_measurement_theta_max 76.1800
_cell_measurement_theta_min 4.4750
_cell_volume 1478.68(10)
_computing_cell_refinement
;
CrysAlis PRO (Agilent, 2014)
;
_computing_data_collection
;
CrysAlis PRO (Agilent, 2014)
;
_computing_data_reduction
;
CrysAlis PRO (Agilent, 2014)
;
_computing_molecular_graphics
;
<i>OLEX2</i> (Dolomanov <i>et al.</i>,  2009)
;
_computing_publication_material
;
<i>OLEX2</i> (Dolomanov <i>et al.</i>,  2009)
;
_computing_structure_refinement
;
SHELXL2017 (Sheldrick, 2015)
;
_computing_structure_solution
;
SHELXS97 (Sheldrick, 2008)
;
_diffrn_ambient_temperature 100.00(10)
_diffrn_detector_area_resol_mean 5.2195
_diffrn_measured_fraction_theta_full 1.000
_diffrn_measured_fraction_theta_max 0.999
_diffrn_measurement_device 'four-circle diffractometer'
_diffrn_measurement_device_type 'Agilent SuperNova Dual Source diffractometer with an Atlas detector'
_diffrn_measurement_method '\w scans'
_diffrn_radiation_monochromator mirror
_diffrn_radiation_type CuK\a
_diffrn_radiation_wavelength 1.54184
_diffrn_reflns_av_R_equivalents 0.1322
_diffrn_reflns_av_sigmaI/netI 0.0431
_diffrn_reflns_limit_h_max 17
_diffrn_reflns_limit_h_min -17
_diffrn_reflns_limit_k_max 17
_diffrn_reflns_limit_k_min -17
_diffrn_reflns_limit_l_max 9
_diffrn_reflns_limit_l_min -9
_diffrn_reflns_number 42770
_diffrn_reflns_theta_full 67.684
_diffrn_reflns_theta_max 76.880
_diffrn_reflns_theta_min 3.152
_exptl_absorpt_coefficient_mu 4.254
_exptl_absorpt_correction_T_max 1.00000
_exptl_absorpt_correction_T_min 0.46518
_exptl_absorpt_correction_type multi-scan
_exptl_absorpt_process_details
;
(CrysAlis PRO; Agilent, 2014)
;
_exptl_crystal_colour colourless
_exptl_crystal_density_diffrn 1.685
_exptl_crystal_description needle
_exptl_crystal_F_000 768
_exptl_crystal_size_max 0.73
_exptl_crystal_size_mid 0.12
_exptl_crystal_size_min 0.09
_refine_diff_density_max 0.717
_refine_diff_density_min -0.600
_refine_ls_extinction_method none
_refine_ls_goodness_of_fit_ref 1.058
_refine_ls_hydrogen_treatment refall
_refine_ls_matrix_type full
_refine_ls_number_parameters 266
_refine_ls_number_reflns 5522
_refine_ls_number_restraints 0
_refine_ls_restrained_S_all 1.058
_refine_ls_R_factor_all 0.0697
_refine_ls_R_factor_gt 0.0615
_refine_ls_shift/su_max 0.000
_refine_ls_shift/su_mean 0.000
_refine_ls_structure_factor_coef Fsqd
_refine_ls_weighting_details 'w=1/[\s^2^(Fo^2^)+(0.1497P)^2^+0.6578P] where P=(Fo^2^+2Fc^2^)/3'
_refine_ls_weighting_scheme calc
_refine_ls_wR_factor_gt 0.1791
_refine_ls_wR_factor_ref 0.1924
_reflns_number_gt 4803
_reflns_number_total 5522
_reflns_threshold_expression 'I > 2\s(I)'
_cod_data_source_file ly3059sup1.cif
_cod_data_source_block I
_cod_database_code 2020995
_shelx_space_group_comment
;
The symmetry employed for this shelxl refinement is uniquely defined
by the following loop, which should always be used as a source of
symmetry information in preference to the above space-group names.
They are only intended as comments.
;
_shelx_estimated_absorpt_t_min 0.147
_shelx_estimated_absorpt_t_max 0.701

loop_
_space_group_symop_operation_xyz
'x, y, z'
'-x, y+1/2, -z+1/2'
'-x, -y, -z'
'x, -y-1/2, z-1/2'

loop_
_atom_site_type_symbol
_atom_site_label
_atom_site_fract_x
_atom_site_fract_y
_atom_site_fract_z
_atom_site_U_iso_or_equiv
_atom_site_adp_type
_atom_site_calc_flag
_atom_site_occupancy
Cl Cl1 0.32116(6) 0.36689(7) 0.13649(13) 0.0208(3) Uani d 1
Cl Cl2 -0.20744(6) 0.17005(6) -0.53743(13) 0.0202(3) Uani d 1
O O1 0.28818(18) 0.3810(2) -0.3447(4) 0.0224(6) Uani d 1
N N1 0.4323(2) 0.3775(2) -0.1963(4) 0.0151(6) Uani d 1
N N3 0.4224(2) 0.3789(2) -0.5007(4) 0.0167(7) Uani d 1
N N7 0.6673(2) 0.3796(2) -0.3906(5) 0.0163(7) Uani d 1
N N9 0.5746(2) 0.3807(2) -0.6363(4) 0.0174(6) Uani d 1
N N10 0.5733(2) 0.3759(2) -0.0266(5) 0.0183(7) Uani d 1
C C2 0.3741(2) 0.3795(3) -0.3490(5) 0.0172(7) Uani d 1
C C4 0.5196(2) 0.3785(3) -0.4958(5) 0.0145(7) Uani d 1
C C5 0.5741(2) 0.3775(3) -0.3414(5) 0.0162(7) Uani d 1
C C6 0.5293(2) 0.3771(3) -0.1807(5) 0.0157(8) Uani d 1
C C8 0.6635(2) 0.3806(3) -0.5653(6) 0.0170(7) Uani d 1
H H1 0.403(4) 0.376(4) -0.096(8) 0.028(13) Uiso d 1
H H3 0.388(3) 0.377(3) -0.610(7) 0.022(12) Uiso d 1
H H7 0.715(4) 0.383(4) -0.330(8) 0.040(16) Uiso d 1
H H8 0.721(4) 0.385(4) -0.634(7) 0.038(15) Uiso d 1
H H10A 0.637(3) 0.367(3) -0.024(7) 0.021(12) Uiso d 1
H H10B 0.539(4) 0.371(4) 0.064(7) 0.026(13) Uiso d 1
O O2 -0.12492(17) 0.42561(19) -0.4301(4) 0.0217(6) Uani d 1
N N11 0.0093(2) 0.4414(2) -0.2529(4) 0.0159(6) Uani d 1
N N13 -0.0473(2) 0.2868(2) -0.3411(4) 0.0156(6) Uani d 1
N N17 0.15561(19) 0.2389(2) -0.0712(4) 0.0149(6) Uani d 1
N N19 0.0456(2) 0.1495(2) -0.2204(4) 0.0148(6) Uani d 1
N N20 0.1439(2) 0.4653(2) -0.0703(5) 0.0196(7) Uani d 1
C C12 -0.0590(2) 0.3861(3) -0.3468(5) 0.0169(7) Uani d 1
C C14 0.0260(2) 0.2465(3) -0.2420(5) 0.0142(7) Uani d 1
C C15 0.0924(2) 0.3033(3) -0.1533(5) 0.0157(7) Uani d 1
C C16 0.0853(2) 0.4063(3) -0.1548(5) 0.0156(7) Uani d 1
C C18 0.1249(2) 0.1489(3) -0.1165(5) 0.0166(7) Uani d 1
H H11 0.002(3) 0.506(4) -0.267(6) 0.026(12) Uiso d 1
H H13 -0.090(3) 0.252(3) -0.392(6) 0.013(10) Uiso d 1
H H17 0.206(3) 0.253(3) -0.009(6) 0.012(9) Uiso d 1
H H18 0.153(3) 0.088(3) -0.075(6) 0.016(10) Uiso d 1
H H20A 0.196(3) 0.443(4) -0.015(6) 0.024(12) Uiso d 1
H H20B 0.139(4) 0.531(5) -0.075(8) 0.053(18) Uiso d 1

loop_
_atom_site_aniso_label
_atom_site_aniso_U_11
_atom_site_aniso_U_22
_atom_site_aniso_U_33
_atom_site_aniso_U_12
_atom_site_aniso_U_13
_atom_site_aniso_U_23
Cl1 0.0167(4) 0.0303(5) 0.0150(5) -0.0023(3) -0.0016(3) 0.0001(4)
Cl2 0.0193(4) 0.0157(4) 0.0249(5) 0.0000(3) -0.0060(3) -0.0008(3)
O1 0.0158(12) 0.0296(15) 0.0216(17) -0.0011(10) -0.0012(11) -0.0014(12)
N1 0.0137(13) 0.0227(16) 0.0089(16) -0.0003(11) -0.0013(12) -0.0004(12)
N3 0.0157(14) 0.0240(16) 0.0102(17) -0.0017(11) -0.0026(12) -0.0008(12)
N7 0.0144(14) 0.0213(16) 0.0131(17) 0.0007(11) 0.0003(12) -0.0007(13)
N9 0.0173(13) 0.0202(15) 0.0147(17) 0.0017(11) 0.0006(12) 0.0018(13)
N10 0.0173(14) 0.0253(17) 0.0120(17) -0.0002(11) -0.0021(12) -0.0003(13)
C2 0.0184(16) 0.0193(17) 0.014(2) -0.0003(13) 0.0030(14) -0.0012(15)
C4 0.0162(15) 0.0139(16) 0.0133(19) -0.0011(12) -0.0008(13) 0.0003(13)
C5 0.0140(15) 0.0177(17) 0.017(2) 0.0005(12) -0.0008(14) -0.0004(14)
C6 0.0157(15) 0.0126(16) 0.019(2) -0.0002(12) -0.0004(14) 0.0016(14)
C8 0.0168(15) 0.0173(17) 0.017(2) 0.0004(12) 0.0026(14) -0.0006(14)
O2 0.0193(11) 0.0153(12) 0.0295(17) 0.0016(9) -0.0085(11) 0.0013(11)
N11 0.0186(13) 0.0103(14) 0.0185(17) 0.0000(10) -0.0022(12) 0.0008(11)
N13 0.0154(12) 0.0131(14) 0.0177(17) -0.0010(11) -0.0042(11) -0.0012(12)
N17 0.0129(12) 0.0156(15) 0.0159(17) -0.0004(10) -0.0027(11) -0.0012(12)
N19 0.0156(13) 0.0132(14) 0.0155(17) 0.0008(10) -0.0005(11) -0.0014(12)
N20 0.0189(14) 0.0154(15) 0.0239(19) -0.0003(11) -0.0054(13) -0.0024(13)
C12 0.0171(15) 0.0158(17) 0.017(2) 0.0002(12) -0.0016(13) 0.0013(14)
C14 0.0153(14) 0.0159(16) 0.0113(18) 0.0016(13) 0.0008(12) -0.0001(13)
C15 0.0153(14) 0.0142(17) 0.018(2) 0.0002(12) 0.0010(13) 0.0002(14)
C16 0.0146(14) 0.0135(16) 0.019(2) 0.0003(12) 0.0027(13) 0.0006(14)
C18 0.0181(15) 0.0131(16) 0.019(2) 0.0020(12) 0.0055(14) -0.0012(14)

loop_
_atom_type_symbol
_atom_type_description
_atom_type_scat_dispersion_real
_atom_type_scat_dispersion_imag
_atom_type_scat_source
C C 0.0181 0.0091 'International Tables Vol C Tables 4.2.6.8 and 6.1.1.4'
H H 0.0000 0.0000 'International Tables Vol C Tables 4.2.6.8 and 6.1.1.4'
Cl Cl 0.3639 0.7018 'International Tables Vol C Tables 4.2.6.8 and 6.1.1.4'
N N 0.0311 0.0180 'International Tables Vol C Tables 4.2.6.8 and 6.1.1.4'
O O 0.0492 0.0322 'International Tables Vol C Tables 4.2.6.8 and 6.1.1.4'

loop_
_geom_angle_atom_site_label_1
_geom_angle_atom_site_label_2
_geom_angle_atom_site_label_3
_geom_angle
C2 N1 H1 117(3)
C6 N1 C2 127.9(3)
C6 N1 H1 115(3)
C2 N3 H3 120(3)
C4 N3 C2 120.6(3)
C4 N3 H3 119(3)
C5 N7 H7 128(4)
C8 N7 C5 106.4(3)
C8 N7 H7 125(4)
C8 N9 C4 103.2(3)
C6 N10 H10A 116(3)
C6 N10 H10B 118(3)
H10A N10 H10B 124(4)
O1 C2 N1 121.3(4)
O1 C2 N3 123.7(4)
N3 C2 N1 114.9(3)
N3 C4 C5 122.3(3)
N9 C4 N3 125.7(3)
N9 C4 C5 111.9(3)
N7 C5 C4 104.8(3)
N7 C5 C6 135.1(4)
C4 C5 C6 120.1(3)
N1 C6 C5 114.1(3)
N10 C6 N1 120.4(4)
N10 C6 C5 125.5(3)
N7 C8 H8 123(3)
N9 C8 N7 113.6(3)
N9 C8 H8 123(3)
C12 N11 H11 114(3)
C16 N11 C12 126.5(3)
C16 N11 H11 120(3)
C12 N13 H13 117(3)
C14 N13 C12 120.3(3)
C14 N13 H13 122(3)
C15 N17 H17 127(3)
C18 N17 C15 106.0(3)
C18 N17 H17 126(3)
C18 N19 C14 103.7(3)
C16 N20 H20A 120(3)
C16 N20 H20B 123(4)
H20A N20 H20B 116(5)
O2 C12 N11 120.9(3)
O2 C12 N13 122.8(3)
N13 C12 N11 116.3(3)
N13 C14 C15 121.6(3)
N19 C14 N13 127.1(3)
N19 C14 C15 111.3(3)
N17 C15 C16 133.1(3)
C14 C15 N17 105.8(3)
C14 C15 C16 121.1(3)
N11 C16 C15 114.1(3)
N20 C16 N11 121.0(3)
N20 C16 C15 124.9(3)
N17 C18 H18 125(3)
N19 C18 N17 113.3(3)
N19 C18 H18 121(3)

loop_
_geom_bond_atom_site_label_1
_geom_bond_atom_site_label_2
_geom_bond_distance
O1 C2 1.208(4)
N1 C2 1.399(5)
N1 C6 1.361(4)
N1 H1 0.89(6)
N3 C2 1.378(5)
N3 C4 1.363(4)
N3 H3 0.95(5)
N7 C5 1.379(4)
N7 C8 1.344(5)
N7 H7 0.80(6)
N9 C4 1.359(5)
N9 C8 1.338(4)
N10 C6 1.312(5)
N10 H10A 0.91(5)
N10 H10B 0.87(5)
C4 C5 1.383(5)
C5 C6 1.415(5)
C8 H8 0.98(6)
O2 C12 1.226(4)
N11 C12 1.397(5)
N11 C16 1.365(4)
N11 H11 0.90(6)
N13 C12 1.369(5)
N13 C14 1.368(4)
N13 H13 0.85(4)
N17 C15 1.383(4)
N17 C18 1.346(5)
N17 H17 0.86(4)
N19 C14 1.365(5)
N19 C18 1.339(5)
N20 C16 1.304(5)
N20 H20A 0.88(5)
N20 H20B 0.91(7)
C14 C15 1.370(5)
C15 C16 1.413(5)
C18 H18 0.97(5)

loop_
_geom_hbond_atom_site_label_D
_geom_hbond_atom_site_label_H
_geom_hbond_atom_site_label_A
_geom_hbond_site_symmetry_A
_geom_hbond_distance_DH
_geom_hbond_distance_HA
_geom_hbond_distance_DA
_geom_hbond_angle_DHA
_geom_hbond_publ_flag
N1 H1 Cl1 . 0.89(6) 2.18(6) 3.067(3) 175(5) yes
N3 H3 Cl1 1_554 0.95(5) 2.13(5) 3.078(3) 175(4) yes
N7 H7 Cl2 4_666 0.80(6) 2.56(6) 3.240(4) 144(5) yes
N7 H7 O2 1_655 0.80(6) 2.48(6) 3.014(4) 125(5) yes
N10 H10A Cl2 4_666 0.91(5) 2.24(5) 3.146(3) 174(4) yes
N10 H10B N9 1_556 0.87(5) 2.34(5) 3.006(5) 134(4) yes
N11 H11 N19 2_554 0.90(6) 2.07(6) 2.957(4) 167(4) yes
N13 H13 Cl2 . 0.85(4) 2.25(5) 3.093(3) 176(4) yes
N17 H17 Cl1 . 0.86(4) 2.47(4) 3.267(3) 154(4) yes
N17 H17 O1 4_566 0.86(4) 2.48(4) 2.981(4) 118(4) yes
C18 H18 O1 4_566 0.97(5) 2.57(4) 3.057(5) 111(3) yes
C18 H18 O2 2_544 0.97(5) 2.26(5) 3.078(4) 141(3) yes
N20 H20A Cl1 . 0.88(5) 2.31(5) 3.188(3) 173(4) yes
N20 H20B Cl2 2_554 0.91(7) 2.28(6) 3.045(3) 141(5) yes

loop_
_geom_torsion_atom_site_label_1
_geom_torsion_atom_site_label_2
_geom_torsion_atom_site_label_3
_geom_torsion_atom_site_label_4
_geom_torsion
N3 C4 C5 N7 -178.7(3)
N3 C4 C5 C6 -0.1(5)
N7 C5 C6 N1 178.1(4)
N7 C5 C6 N10 -2.2(7)
N9 C4 C5 N7 0.3(4)
N9 C4 C5 C6 178.8(3)
C2 N1 C6 N10 179.4(3)
C2 N1 C6 C5 -0.8(5)
C2 N3 C4 N9 -178.0(3)
C2 N3 C4 C5 0.8(5)
C4 N3 C2 O1 179.2(4)
C4 N3 C2 N1 -1.4(5)
C4 N9 C8 N7 -0.7(4)
C4 C5 C6 N1 0.1(5)
C4 C5 C6 N10 179.8(4)
C5 N7 C8 N9 0.9(4)
C6 N1 C2 O1 -179.0(4)
C6 N1 C2 N3 1.5(5)
C8 N7 C5 C4 -0.7(4)
C8 N7 C5 C6 -178.9(4)
C8 N9 C4 N3 179.1(3)
C8 N9 C4 C5 0.2(4)
N13 C14 C15 N17 -179.0(3)
N13 C14 C15 C16 2.7(5)
N17 C15 C16 N11 -178.8(4)
N17 C15 C16 N20 0.3(7)
N19 C14 C15 N17 -0.6(4)
N19 C14 C15 C16 -179.0(3)
C12 N11 C16 N20 -178.9(4)
C12 N11 C16 C15 0.3(5)
C12 N13 C14 N19 178.5(3)
C12 N13 C14 C15 -3.4(5)
C14 N13 C12 O2 -178.1(4)
C14 N13 C12 N11 2.4(5)
C14 N19 C18 N17 0.3(4)
C14 C15 C16 N11 -1.1(5)
C14 C15 C16 N20 178.0(4)
C15 N17 C18 N19 -0.7(4)
C16 N11 C12 O2 179.6(4)
C16 N11 C12 N13 -0.9(5)
C18 N17 C15 C14 0.8(4)
C18 N17 C15 C16 178.8(4)
C18 N19 C14 N13 178.5(4)
C18 N19 C14 C15 0.2(4)

_cod_database_fobs_code 2020995
